data_7125658
loop_
_publ_author_name
'Li, Jing-Yu'
'Tian, Yu-Chen'
'Feng, Li-Na'
'Zhou, Zi-Qin'
'Wang, Lin-Lin'
'Yang, Jian-Hui'
'Liu, Bin'

_publ_section_title
;
 Enhancing magnetic hardness by sonication assisted synthesis of
 heterometallic carbonato spin-glass
 Na[Ni(H<sub>2</sub>O)<sub>4</sub>Ru<sub>2</sub>(CO<sub>3</sub>)<sub>4</sub>]&#x00B7;3H<sub>2</sub>O.
;
_journal_issue 9
_journal_name_full 'Chemical communications (Cambridge, England)'
_journal_page_first 1369
_journal_page_last 1372
_journal_paper_doi 10.1039/c9cc07876b
_journal_volume 56
_journal_year 2020
_chemical_formula_moiety 'C4 H8 Na Ni O16 Ru2, 3(H2O)'
_chemical_formula_sum 'C4 H14 Na Ni O19 Ru2'
_chemical_formula_weight 649.99
_space_group_crystal_system orthorhombic
_space_group_IT_number 56
_space_group_name_Hall '-P 2ab 2ac'
_space_group_name_H-M_alt 'P c c n'
_atom_sites_solution_hydrogens difmap
_audit_creation_method SHELXL-2018/3
_audit_update_record
;
2019-03-07 deposited with the CCDC.	2019-12-16 downloaded from the CCDC.
;
_cell_angle_alpha 90
_cell_angle_beta 90
_cell_angle_gamma 90
_cell_formula_units_Z 4
_cell_length_a 18.251(3)
_cell_length_b 9.2828(16)
_cell_length_c 10.1645(17)
_cell_measurement_reflns_used 386
_cell_measurement_temperature 296(2)
_cell_measurement_theta_max 23.807
_cell_measurement_theta_min 2.231
_cell_volume 1722.1(5)
_computing_cell_refinement 'Bruker SAINT'
_computing_data_collection 'Bruker APEX2'
_computing_data_reduction 'Bruker SAINT'
_computing_molecular_graphics 'Bruker SHELXTL'
_computing_publication_material 'Bruker SHELXTL'
_computing_structure_refinement 'SHELXL-2018/3 (Sheldrick, 2018)'
_computing_structure_solution 'SHELXS-97 (Sheldrick, 2008)'
_diffrn_ambient_temperature 296(2)
_diffrn_measured_fraction_theta_full 1.000
_diffrn_measured_fraction_theta_max 0.997
_diffrn_measurement_device_type 'Bruker APEX-II CCD'
_diffrn_measurement_method '\f and \w scans'
_diffrn_radiation_type MoK\a
_diffrn_radiation_wavelength 0.71073
_diffrn_reflns_av_R_equivalents 0.0577
_diffrn_reflns_av_unetI/netI 0.0436
_diffrn_reflns_Laue_measured_fraction_full 1.000
_diffrn_reflns_Laue_measured_fraction_max 0.997
_diffrn_reflns_limit_h_max 22
_diffrn_reflns_limit_h_min -21
_diffrn_reflns_limit_k_max 11
_diffrn_reflns_limit_k_min -6
_diffrn_reflns_limit_l_max 12
_diffrn_reflns_limit_l_min -11
_diffrn_reflns_number 8614
_diffrn_reflns_point_group_measured_fraction_full 1.000
_diffrn_reflns_point_group_measured_fraction_max 0.997
_diffrn_reflns_theta_full 25.242
_diffrn_reflns_theta_max 26.119
_diffrn_reflns_theta_min 2.232
_exptl_absorpt_coefficient_mu 2.936
_exptl_absorpt_correction_T_max 0.891
_exptl_absorpt_correction_T_min 0.710
_exptl_absorpt_correction_type multi-scan
_exptl_absorpt_process_details sadabs
_exptl_crystal_colour brown
_exptl_crystal_density_diffrn 2.507
_exptl_crystal_description block
_exptl_crystal_F_000 1268
_exptl_crystal_size_max 0.120
_exptl_crystal_size_mid 0.100
_exptl_crystal_size_min 0.040
_refine_diff_density_max 1.467
_refine_diff_density_min -0.626
_refine_diff_density_rms 0.163
_refine_ls_extinction_method none
_refine_ls_goodness_of_fit_ref 1.059
_refine_ls_hydrogen_treatment constr
_refine_ls_matrix_type full
_refine_ls_number_parameters 150
_refine_ls_number_reflns 1714
_refine_ls_number_restraints 24
_refine_ls_restrained_S_all 1.062
_refine_ls_R_factor_all 0.0530
_refine_ls_R_factor_gt 0.0368
_refine_ls_shift/su_max 0.002
_refine_ls_shift/su_mean 0.000
_refine_ls_structure_factor_coef Fsqd
_refine_ls_weighting_details 'w=1/[\s^2^(Fo^2^)+(0.0631P)^2^+0.6477P] where P=(Fo^2^+2Fc^2^)/3'
_refine_ls_weighting_scheme calc
_refine_ls_wR_factor_gt 0.0991
_refine_ls_wR_factor_ref 0.1080
_reflns_Friedel_coverage 0.000
_reflns_number_gt 1347
_reflns_number_total 1714
_reflns_threshold_expression 'I > 2\s(I)'
_cod_data_source_file c9cc07876b2.cif
_cod_data_source_block xb0484
_cod_depositor_comments 'Adding full bibliography for 7125658.cif.'
_cod_database_code 7125658
_shelx_shelxl_version_number 2018/3
_shelx_space_group_comment
;
The symmetry employed for this shelxl refinement is uniquely defined
by the following loop, which should always be used as a source of
symmetry information in preference to the above space-group names.
They are only intended as comments.
;
_shelx_estimated_absorpt_t_min 0.720
_shelx_estimated_absorpt_t_max 0.892

loop_
_space_group_symop_operation_xyz
'x, y, z'
'-x+1/2, -y+1/2, z'
'-x, y+1/2, -z+1/2'
'x+1/2, -y, -z+1/2'
'-x, -y, -z'
'x-1/2, y-1/2, -z'
'x, -y-1/2, z-1/2'
'-x-1/2, y, z-1/2'

loop_
_atom_site_label
_atom_site_type_symbol
_atom_site_fract_x
_atom_site_fract_y
_atom_site_fract_z
_atom_site_U_iso_or_equiv
_atom_site_adp_type
_atom_site_occupancy
_atom_site_site_symmetry_order
_atom_site_calc_flag
_atom_site_refinement_flags_posn
_atom_site_refinement_flags_adp
_atom_site_refinement_flags_occupancy
O1 O 0.6208(2) 0.0067(5) 0.4305(4) 0.0201(9) Uani 1 1 d . . .
O5 O 0.5392(2) -0.2337(4) 0.5215(4) 0.0237(10) Uani 1 1 d . . .
O6 O 0.5516(3) -0.3358(5) 0.7157(4) 0.0298(11) Uani 1 1 d . . .
Ru1 Ru 0.48371(3) 0.06146(5) 0.59146(4) 0.01371(18) Uani 1 1 d . . .
Ni1 Ni 0.750000 0.250000 0.68531(10) 0.0241(3) Uani 1 2 d S T P
O4 O 0.5050(2) -0.1146(5) 0.7039(4) 0.0202(9) Uani 1 1 d . . .
O3 O 0.7038(2) 0.1266(5) 0.5421(4) 0.0256(10) Uani 1 1 d . . .
O2 O 0.5891(2) 0.1261(5) 0.6139(4) 0.0217(9) Uani 1 1 d . . .
O7 O 0.7098(3) 0.1169(7) 0.8269(5) 0.0555(17) Uani 1 1 d . . .
H7B H 0.699910 0.164804 0.896217 0.083 Uiso 1 1 d R U .
H7C H 0.671270 0.077783 0.797867 0.083 Uiso 1 1 d R U .
C2 C 0.5311(3) -0.2291(7) 0.6493(6) 0.0209(14) Uani 1 1 d . . .
C1 C 0.6386(3) 0.0866(6) 0.5293(5) 0.0184(13) Uani 1 1 d . . .
O8 O 0.6578(3) 0.3858(5) 0.6819(5) 0.0396(13) Uani 1 1 d . . .
H8B H 0.621586 0.334775 0.659807 0.059 Uiso 1 1 d R U .
H8C H 0.650226 0.421785 0.758159 0.059 Uiso 1 1 d R U .
Na1 Na 0.5793(4) -0.5202(7) 0.4342(6) 0.0519(17) Uani 0.5 1 d . . P
O9 O 0.728(3) 0.714(6) 0.586(4) 0.22(2) Uani 0.5 1 d . U P
O9' O 0.7071(12) 0.682(3) 0.495(3) 0.138(9) Uani 0.5 1 d . U P
O10 O 0.718(4) 0.805(7) 0.762(6) 0.20(3) Uani 0.25 1 d . U P
O10' O 0.7095(19) 0.652(4) 0.748(4) 0.096(11) Uani 0.25 1 d . U P

loop_
_atom_site_aniso_label
_atom_site_aniso_U_11
_atom_site_aniso_U_22
_atom_site_aniso_U_33
_atom_site_aniso_U_23
_atom_site_aniso_U_13
_atom_site_aniso_U_12
O1 0.020(2) 0.026(2) 0.014(2) -0.0024(18) -0.0003(16) -0.0043(19)
O5 0.044(3) 0.010(2) 0.017(2) 0.0021(16) 0.0043(19) 0.0017(19)
O6 0.049(3) 0.022(3) 0.019(2) 0.0125(18) 0.011(2) 0.012(2)
Ru1 0.0191(3) 0.0122(3) 0.0099(3) -0.00078(17) 0.00065(17) -0.00179(18)
Ni1 0.0255(6) 0.0335(7) 0.0134(5) 0.000 0.000 -0.0094(5)
O4 0.028(2) 0.018(2) 0.015(2) 0.0043(17) 0.0041(16) 0.0064(18)
O3 0.024(2) 0.034(3) 0.018(2) -0.0074(19) 0.0029(18) -0.006(2)
O2 0.021(2) 0.028(3) 0.016(2) -0.0071(17) 0.0023(17) -0.0096(19)
O7 0.053(4) 0.090(5) 0.023(3) 0.011(3) -0.009(2) -0.040(3)
C2 0.024(3) 0.023(4) 0.016(3) 0.003(3) 0.004(2) 0.001(3)
C1 0.024(3) 0.018(3) 0.013(3) -0.003(2) 0.000(2) 0.000(2)
O8 0.036(3) 0.045(3) 0.038(3) -0.016(2) 0.007(2) -0.001(2)
Na1 0.062(5) 0.048(4) 0.046(4) -0.012(3) -0.006(3) 0.015(3)
O9 0.21(3) 0.20(3) 0.27(3) -0.018(19) -0.003(19) 0.064(19)
O9' 0.084(14) 0.101(15) 0.23(3) -0.036(18) -0.019(16) 0.006(10)
O10 0.20(3) 0.19(3) 0.22(3) -0.01(2) -0.027(19) -0.028(19)
O10' 0.09(2) 0.08(2) 0.11(2) -0.045(17) -0.049(18) 0.060(16)

loop_
_atom_type_symbol
_atom_type_description
_atom_type_scat_dispersion_real
_atom_type_scat_dispersion_imag
_atom_type_scat_source
C C 0.0033 0.0016 'International Tables Vol C Tables 4.2.6.8 and 6.1.1.4'
H H 0.0000 0.0000 'International Tables Vol C Tables 4.2.6.8 and 6.1.1.4'
O O 0.0106 0.0060 'International Tables Vol C Tables 4.2.6.8 and 6.1.1.4'
Ni Ni 0.3393 1.1124 'International Tables Vol C Tables 4.2.6.8 and 6.1.1.4'
Ru Ru -1.2594 0.8363 'International Tables Vol C Tables 4.2.6.8 and 6.1.1.4'
Na Na 0.0362 0.0249 'International Tables Vol C Tables 4.2.6.8 and 6.1.1.4'

loop_
_geom_angle_atom_site_label_1
_geom_angle_atom_site_label_2
_geom_angle_atom_site_label_3
_geom_angle
_geom_angle_site_symmetry_1
_geom_angle_site_symmetry_3
C1 O1 Ru1 120.2(4) . 5_656
C2 O5 Ru1 121.2(4) . 5_656
C2 O5 Na1 111.3(4) . .
Ru1 O5 Na1 127.4(2) 5_656 .
C2 O6 Ru1 135.2(4) . 3_646
O5 Ru1 O1 89.38(18) 5_656 5_656
O5 Ru1 O2 91.51(18) 5_656 .
O1 Ru1 O2 178.98(17) 5_656 .
O5 Ru1 O4 178.77(18) 5_656 .
O1 Ru1 O4 89.45(17) 5_656 .
O2 Ru1 O4 89.65(17) . .
O5 Ru1 Ru1 89.21(12) 5_656 5_656
O1 Ru1 Ru1 89.98(11) 5_656 5_656
O2 Ru1 Ru1 89.56(11) . 5_656
O4 Ru1 Ru1 90.37(12) . 5_656
O5 Ru1 O6 95.72(16) 5_656 3_656
O1 Ru1 O6 87.63(16) 5_656 3_656
O2 Ru1 O6 92.75(16) . 3_656
O4 Ru1 O6 84.64(16) . 3_656
Ru1 Ru1 O6 174.49(11) 5_656 3_656
O7 Ni1 O7 89.9(3) 2_655 .
O7 Ni1 O3 176.0(2) 2_655 .
O7 Ni1 O3 90.85(19) . .
O7 Ni1 O3 90.85(19) 2_655 2_655
O7 Ni1 O3 176.0(2) . 2_655
O3 Ni1 O3 88.7(2) . 2_655
O7 Ni1 O8 95.0(2) 2_655 2_655
O7 Ni1 O8 86.4(2) . 2_655
O3 Ni1 O8 89.00(19) . 2_655
O3 Ni1 O8 89.67(18) 2_655 2_655
O7 Ni1 O8 86.4(2) 2_655 .
O7 Ni1 O8 95.0(2) . .
O3 Ni1 O8 89.67(18) . .
O3 Ni1 O8 89.00(19) 2_655 .
O8 Ni1 O8 178.1(3) 2_655 .
C2 O4 Ru1 119.4(4) . .
C2 O4 Na1 121.0(4) . 7_556
Ru1 O4 Na1 101.0(2) . 7_556
C1 O3 Ni1 129.4(4) . .
C1 O2 Ru1 120.1(4) . .
Ni1 O7 Na1 141.8(3) . 7_556
Ni1 O7 H7B 110.2 . .
Na1 O7 H7B 70.2 7_556 .
Ni1 O7 H7C 108.3 . .
Na1 O7 H7C 44.1 7_556 .
H7B O7 H7C 109.7 . .
O6 C2 O4 121.9(5) . .
O6 C2 O5 118.3(5) . .
O4 C2 O5 119.7(5) . .
O3 C1 O1 119.3(5) . .
O3 C1 O2 120.5(5) . .
O1 C1 O2 120.1(5) . .
Ni1 O8 H8B 107.1 . .
Ni1 O8 H8C 110.4 . .
H8B O8 H8C 109.6 . .
O7 Na1 O5 129.4(3) 7 .
O7 Na1 O4 102.6(2) 7 7
O5 Na1 O4 75.0(2) . 7
O7 Na1 Na1 167.8(4) 7 5_646
O5 Na1 Na1 62.5(2) . 5_646
O4 Na1 Na1 82.4(3) 7 5_646
O9 O9 O9' 31.1(14) 2_665 2_665
O10' O10 O10 58(4) 2_665 2_665

loop_
_geom_bond_atom_site_label_1
_geom_bond_atom_site_label_2
_geom_bond_distance
_geom_bond_site_symmetry_2
O1 C1 1.290(7) .
O1 Ru1 2.022(4) 5_656
O5 C2 1.308(7) .
O5 Ru1 2.012(4) 5_656
O5 Na1 2.897(8) .
O6 C2 1.255(7) .
O6 Ru1 2.273(4) 3_646
Ru1 O2 2.027(4) .
Ru1 O4 2.032(4) .
Ru1 Ru1 2.2611(9) 5_656
Ni1 O7 2.034(5) 2_655
Ni1 O7 2.034(5) .
Ni1 O3 2.035(4) .
Ni1 O3 2.035(4) 2_655
Ni1 O8 2.103(5) 2_655
Ni1 O8 2.103(5) .
O4 C2 1.290(7) .
O4 Na1 2.981(8) 7_556
O3 C1 1.254(7) .
O2 C1 1.300(7) .
O7 Na1 2.769(8) 7_556
O7 H7B 0.8523 .
O7 H7C 0.8441 .
O8 H8B 0.8430 .
O8 H8C 0.8548 .
Na1 Na1 3.209(14) 5_646
O9 O9 1.04(10) 2_665
O9 O9' 1.78(5) 2_665
O10 O10' 1.38(7) 2_665
O10 O10 1.55(12) 2_665

loop_
_geom_hbond_atom_site_label_D
_geom_hbond_atom_site_label_H
_geom_hbond_atom_site_label_A
_geom_hbond_distance_DH
_geom_hbond_distance_HA
_geom_hbond_distance_DA
_geom_hbond_angle_DHA
_geom_hbond_site_symmetry_A
_geom_hbond_publ_flag
O7 H7B O3 0.85 2.44 3.235(7) 155.5 7_566 yes
O7 H7C O2 0.84 2.44 3.090(6) 134.5 . yes
O8 H8B O2 0.84 2.08 2.804(6) 143.8 . yes
O8 H8C O1 0.85 1.95 2.799(6) 172.8 7_566 yes
